data_4126046
loop_
_publ_author_name
'Lin, Yunxiao'
'Jiang, Xuanfeng'
'Kim, Samuel T.'
'Alahakoon, Sampath B.'
'Hou, Xisen'
'Zhang, Zhiyun'
'Thompson, Christina M.'
'Smaldone, Ronald A.'
'Ke, Chenfeng'

_publ_section_title
;
 An Elastic Hydrogen-Bonded Cross-Linked Organic Framework for Effective
 Iodine Capture in Water.
;
_journal_issue 21
_journal_name_full 'Journal of the American Chemical Society'
_journal_page_first 7172
_journal_page_last 7175
_journal_paper_doi 10.1021/jacs.7b03204
_journal_volume 139
_journal_year 2017
_chemical_formula_moiety '2(C4 H8 O2), C62 H52 N24'
_chemical_formula_sum 'C70 H68 N24 O4'
_chemical_formula_weight 1309.48
_space_group_crystal_system monoclinic
_space_group_IT_number 12
_space_group_name_Hall '-C 2y'
_space_group_name_H-M_alt 'C 1 2/m 1'
_symmetry_space_group_name_Hall '-C 2y'
_symmetry_space_group_name_H-M 'C 1 2/m 1'
_atom_sites_solution_hydrogens geom
_atom_sites_solution_primary direct
_audit_creation_date 2016-05-10
_audit_creation_method
;
Olex2 1.2-alpha
(compiled 2016.02.24 svn.r3266 for OlexSys, GUI svn.r5155)
;
_cell_angle_alpha 90
_cell_angle_beta 98.517(3)
_cell_angle_gamma 90
_cell_formula_units_Z 2
_cell_length_a 11.945(2)
_cell_length_b 26.364(5)
_cell_length_c 15.094(3)
_cell_measurement_reflns_used 4631
_cell_measurement_temperature 173(2)
_cell_measurement_theta_max 24.20
_cell_measurement_theta_min 2.18
_cell_volume 4701.0(15)
_computing_cell_refinement 'SAINT v8.34A (Bruker, 2013)'
_computing_data_collection 'COSMO (BRUKER, V1.61, 2009)'
_computing_data_reduction 'SAINT v8.34A (Bruker, 2013)'
_computing_molecular_graphics 'Olex2 (Dolomanov et al., 2009)'
_computing_publication_material 'Olex2 (Dolomanov et al., 2009)'
_computing_structure_refinement 'XL (Sheldrick, 2008)'
_computing_structure_solution 'ShelXS (Sheldrick, 2008)'
_diffrn_ambient_temperature 173.15
_diffrn_detector_area_resol_mean 8.36
_diffrn_measured_fraction_theta_full 0.999
_diffrn_measured_fraction_theta_max 0.995
_diffrn_measurement_device_type 'Bruker APEX-II CCD'
_diffrn_measurement_method '\f and \w scans'
_diffrn_radiation_monochromator graphite
_diffrn_radiation_type MoK\a
_diffrn_radiation_wavelength 0.71073
_diffrn_reflns_av_R_equivalents 0.0000
_diffrn_reflns_av_unetI/netI 0.0493
_diffrn_reflns_Laue_measured_fraction_full 0.999
_diffrn_reflns_Laue_measured_fraction_max 0.995
_diffrn_reflns_limit_h_max 14
_diffrn_reflns_limit_h_min -14
_diffrn_reflns_limit_k_max 31
_diffrn_reflns_limit_k_min 0
_diffrn_reflns_limit_l_max 18
_diffrn_reflns_limit_l_min 0
_diffrn_reflns_number 4466
_diffrn_reflns_point_group_measured_fraction_full 0.999
_diffrn_reflns_point_group_measured_fraction_max 0.995
_diffrn_reflns_theta_full 25.242
_diffrn_reflns_theta_max 25.483
_diffrn_reflns_theta_min 1.364
_diffrn_source 'sealed tube'
_diffrn_standards_number 0
_exptl_absorpt_coefficient_mu 0.062
_exptl_absorpt_correction_type none
_exptl_absorpt_process_details
;
 TWINABS-2012/1 (Bruker,2012) was used for absorption correction.
 
For component 1:
 wR2(int) was 0.0508 before and 0.0381 after correction.
 The Ratio of minimum to maximum transmission not present.
 The \l/2 correction factor is Not present
 
For component 2:
 wR2(int) was 0.0568 before and 0.0427 after correction.
 The Ratio of minimum to maximum transmission is 0.90.
 The \l/2 correction factor is Not present

Final HKLF 4 output contains 23893 reflections, Rint = 0.0450
 (6752 with I > 3sig(I), Rint = 0.0241)
;
_exptl_crystal_colour colourless
_exptl_crystal_colour_primary colourless
_exptl_crystal_density_diffrn 0.925
_exptl_crystal_description block
_exptl_crystal_F_000 1376
_exptl_crystal_size_max 0.371
_exptl_crystal_size_mid 0.164
_exptl_crystal_size_min 0.088
_refine_diff_density_max 0.574
_refine_diff_density_min -0.381
_refine_diff_density_rms 0.076
_refine_ls_extinction_method none
_refine_ls_goodness_of_fit_ref 1.248
_refine_ls_hydrogen_treatment constr
_refine_ls_matrix_type full
_refine_ls_number_parameters 256
_refine_ls_number_reflns 4465
_refine_ls_number_restraints 13
_refine_ls_restrained_S_all 1.254
_refine_ls_R_factor_all 0.1611
_refine_ls_R_factor_gt 0.1103
_refine_ls_shift/su_max 0.001
_refine_ls_shift/su_mean 0.000
_refine_ls_structure_factor_coef Fsqd
_refine_ls_weighting_details 'w=1/[\s^2^(Fo^2^)+(0.2000P)^2^] where P=(Fo^2^+2Fc^2^)/3'
_refine_ls_weighting_scheme calc
_refine_ls_wR_factor_gt 0.3367
_refine_ls_wR_factor_ref 0.3706
_reflns_Friedel_coverage 0.000
_reflns_number_gt 2333
_reflns_number_total 4465
_reflns_threshold_expression 'I > 2\s(I)'
_cod_data_source_file ja7b03204_si_002.cif
_cod_data_source_block ck516at
_cod_depositor_comments 'Adding full bibliography for 4126046.cif.'
_cod_original_cell_volume 4700.9(14)
_cod_database_code 4126046
_shelxl_version_number 2014/6
_shelx_space_group_comment
;
The symmetry employed for this shelxl refinement is uniquely defined
by the following loop, which should always be used as a source of
symmetry information in preference to the above space-group names.
They are only intended as comments.
;
_shelx_estimated_absorpt_t_max 0.995
_shelx_estimated_absorpt_t_min 0.978
_olex2_refinement_description
;
1. Fixed Uiso
 At 1.2 times of:
  All C(H) groups, All C(H,H) groups, All N(H) groups, All N(H,H) groups
2. Restrained distances
 C14-C15 = C14A-C15A
 0.01 with sigma of 1.22
 C15-C16 = C15A-C16A
 0.01 with sigma of 1.12
3. Same fragment restrains
{C11, C12, C13} sigma for 1-2: 0.01, 1-3: 0.03
as
{C14, C15, C16}
{C11, C12, C13} sigma for 1-2: 0.01, 1-3: 0.03
as
{C14A, C15A, C16A}
4. Others
 Fixed Sof: H6A(0.5) H6B(0.5) C3(0.5) H3(0.5) C3A(0.5) H3A(0.5) C4(0.5)
 H4(0.5) C4A(0.5) H4A(0.5) C6(0.5) H6(0.5) C6A(0.5) H6AA(0.5) C7(0.5) H7(0.5)
 C7A(0.5) H7A(0.5) C14(0.6) H14A(0.6) H14B(0.6) C15(0.6) C16(0.6) H16(0.6)
 C14A(0.4) H14C(0.4) H14D(0.4) C15A(0.4) C16A(0.4) H16A(0.4)
5.a Secondary CH2 refined with riding coordinates:
 C1S(H1SA,H1SB), C2S(H2SA,H2SB), C11(H11A,H11B), C14(H14A,H14B), C14A(H14C,H14D)
5.b Aromatic/amide H refined with riding coordinates:
 N1(H1), N5(H5), N6(H6A), N6(H6B), C3(H3), C3A(H3A), C4(H4), C4A(H4A), C6(H6),
 C6A(H6AA), C7(H7), C7A(H7A)
5.c :
 C13(H13), C16(H16), C16A(H16A)
;
_olex2_diffrn_ambient_temperature_device 'Oxford Cryosystems'
_olex2_submission_special_instructions 'No special instructions were received'

loop_
_space_group_symop_operation_xyz
'x, y, z'
'-x, y, -z'
'x+1/2, y+1/2, z'
'-x+1/2, y+1/2, -z'
'-x, -y, -z'
'x, -y, z'
'-x+1/2, -y+1/2, -z'
'x+1/2, -y+1/2, z'

loop_
_atom_site_label
_atom_site_type_symbol
_atom_site_fract_x
_atom_site_fract_y
_atom_site_fract_z
_atom_site_U_iso_or_equiv
_atom_site_adp_type
_atom_site_occupancy
_atom_site_site_symmetry_order
_atom_site_calc_flag
_atom_site_refinement_flags_posn
_atom_site_refinement_flags_adp
_atom_site_refinement_flags_occupancy
_atom_site_disorder_assembly
_atom_site_disorder_group
O1S O 0.5620(3) 0.15179(14) 0.9289(3) 0.0934(13) Uani 1 1 d . . . . .
C1S C 0.5437(7) 0.1979(2) 0.9768(5) 0.128(3) Uani 1 1 d . . . . .
H1SA H 0.6135 0.2053 1.0190 0.154 Uiso 1 1 calc R . . . .
H1SB H 0.5327 0.2260 0.9330 0.154 Uiso 1 1 calc R . . . .
C2S C 0.5500(8) 0.1076(3) 0.9802(7) 0.156(3) Uani 1 1 d . . . . .
H2SA H 0.5499 0.0774 0.9411 0.187 Uiso 1 1 calc R . . . .
H2SB H 0.6161 0.1047 1.0280 0.187 Uiso 1 1 calc R . . . .
N1 N 0.4165(2) 0.18324(11) 0.7258(2) 0.0496(9) Uani 1 1 d . . . . .
H1 H 0.4805 0.1991 0.7445 0.060 Uiso 1 1 calc R . . . .
N2 N 0.3402(2) 0.25171(11) 0.7872(2) 0.0467(9) Uani 1 1 d . . . . .
N3 N 0.1394(2) 0.25745(11) 0.7804(2) 0.0485(9) Uani 1 1 d . . . . .
N4 N 0.2215(2) 0.18508(11) 0.7185(2) 0.0486(9) Uani 1 1 d . . . . .
N5 N 0.2553(3) 0.31789(12) 0.8511(3) 0.0642(11) Uani 1 1 d . . . . .
H5 H 0.1941 0.3360 0.8541 0.077 Uiso 1 1 calc R . . . .
N6 N 0.0305(3) 0.19329(12) 0.7153(3) 0.0673(11) Uani 1 1 d . . . . .
H6A H -0.0257 0.2060 0.7399 0.081 Uiso 0.5 1 calc R . . A 1
H6B H -0.0288 0.2124 0.7199 0.081 Uiso 0.5 1 calc R . . B 2
C1 C 0.4836(4) 0.0000 0.5409(3) 0.0388(12) Uani 1 2 d S T P C .
C2 C 0.4669(3) 0.04789(12) 0.5908(3) 0.0428(10) Uani 1 1 d . . . . .
C3 C 0.3687(6) 0.0568(3) 0.6270(7) 0.051(2) Uani 0.5 1 d . . . C 1
H3 H 0.3123 0.0311 0.6199 0.061 Uiso 0.5 1 calc R . . C 1
C3A C 0.3695(6) 0.0768(3) 0.5600(7) 0.059(2) Uani 0.5 1 d . . . C 2
H3A H 0.3185 0.0677 0.5080 0.071 Uiso 0.5 1 calc R . . C 2
C4 C 0.3472(7) 0.0995(3) 0.6721(6) 0.052(2) Uani 0.5 1 d . . . C 1
H4 H 0.2784 0.1032 0.6960 0.062 Uiso 0.5 1 calc R . . C 1
C4A C 0.3530(7) 0.1200(4) 0.6114(9) 0.074(3) Uani 0.5 1 d . . . C 2
H4A H 0.2849 0.1386 0.5954 0.089 Uiso 0.5 1 calc R . . C 2
C5 C 0.4268(3) 0.13709(13) 0.6821(3) 0.0420(9) Uani 1 1 d . . . . .
C6 C 0.5160(8) 0.1058(4) 0.7083(8) 0.066(3) Uani 0.5 1 d . . . C 2
H6 H 0.5678 0.1146 0.7600 0.079 Uiso 0.5 1 calc R . . C 2
C6A C 0.5318(6) 0.1290(3) 0.6537(7) 0.048(2) Uani 0.5 1 d . . . C 1
H6AA H 0.5903 0.1535 0.6665 0.058 Uiso 0.5 1 calc R . . C 1
C7 C 0.5343(7) 0.0624(3) 0.6634(8) 0.066(3) Uani 0.5 1 d . . . C 2
H7 H 0.5979 0.0419 0.6853 0.080 Uiso 0.5 1 calc R . . C 2
C7A C 0.5502(6) 0.0852(3) 0.6067(6) 0.046(2) Uani 0.5 1 d . . . C 1
H7A H 0.6204 0.0806 0.5852 0.055 Uiso 0.5 1 calc R . . C 1
C8 C 0.3213(3) 0.20682(13) 0.7433(2) 0.0424(9) Uani 1 1 d . . . . .
C9 C 0.2444(3) 0.27379(13) 0.8041(3) 0.0470(10) Uani 1 1 d . . . . .
C10 C 0.1331(3) 0.21223(14) 0.7387(3) 0.0490(10) Uani 1 1 d . . . . .
C11 C 0.3635(4) 0.33686(19) 0.8969(4) 0.0797(15) Uani 1 1 d D . . . .
H11A H 0.4224 0.3107 0.8946 0.096 Uiso 1 1 calc R . . . .
H11B H 0.3855 0.3673 0.8652 0.096 Uiso 1 1 calc R . . . .
C12 C 0.3587(5) 0.3494(2) 0.9870(5) 0.107(2) Uani 1 1 d D . . . .
C13 C 0.3456(6) 0.3579(3) 1.0653(5) 0.143(3) Uani 1 1 d D . . . .
H13 H 0.3356 0.3644 1.1256 0.172 Uiso 1 1 calc R . . . .
C14 C 0.0061(7) 0.1514(3) 0.6490(7) 0.066(3) Uiso 0.6 1 d D . . D 1
H14A H 0.0445 0.1590 0.5968 0.079 Uiso 0.6 1 calc R . . D 1
H14B H 0.0396 0.1197 0.6766 0.079 Uiso 0.6 1 calc R . . D 1
C15 C -0.1067(11) 0.1428(6) 0.6189(11) 0.146(5) Uiso 0.6 1 d D . . D 1
C16 C -0.2067(13) 0.1332(7) 0.6325(13) 0.194(7) Uiso 0.6 1 d D . . D 1
H16 H -0.2817 0.1260 0.6426 0.233 Uiso 0.6 1 calc R . . D 1
C14A C 0.0138(8) 0.1427(4) 0.6828(8) 0.038(3) Uiso 0.4 1 d D . . D 2
H14C H 0.0358 0.1414 0.6221 0.045 Uiso 0.4 1 calc R . . D 2
H14D H 0.0664 0.1203 0.7218 0.045 Uiso 0.4 1 calc R . . D 2
C15A C -0.0928(10) 0.1229(6) 0.6779(10) 0.089(4) Uiso 0.4 1 d D . . D 2
C16A C -0.173(2) 0.0991(11) 0.704(2) 0.234(14) Uiso 0.4 1 d D . . D 2
H16A H -0.2334 0.0811 0.7231 0.280 Uiso 0.4 1 calc R . . D 2

loop_
_atom_site_aniso_label
_atom_site_aniso_U_11
_atom_site_aniso_U_22
_atom_site_aniso_U_33
_atom_site_aniso_U_23
_atom_site_aniso_U_13
_atom_site_aniso_U_12
O1S 0.092(3) 0.079(2) 0.121(3) -0.009(2) 0.057(2) -0.0159(19)
C1S 0.177(8) 0.099(4) 0.125(6) 0.001(4) 0.076(5) 0.006(5)
C2S 0.180(8) 0.102(5) 0.214(9) -0.003(6) 0.124(7) 0.008(5)
N1 0.0264(16) 0.0447(18) 0.080(2) -0.0127(16) 0.0159(15) -0.0009(13)
N2 0.0299(16) 0.0380(17) 0.074(2) -0.0093(16) 0.0152(15) 0.0051(13)
N3 0.0294(17) 0.0426(18) 0.077(2) -0.0085(16) 0.0177(15) 0.0001(13)
N4 0.0313(17) 0.0405(17) 0.076(2) -0.0118(15) 0.0151(15) 0.0007(13)
N5 0.0387(18) 0.050(2) 0.108(3) -0.0250(19) 0.0221(18) 0.0035(15)
N6 0.0312(18) 0.056(2) 0.118(3) -0.021(2) 0.0211(18) -0.0078(15)
C1 0.030(2) 0.031(2) 0.058(3) 0.000 0.015(2) 0.000
C2 0.038(2) 0.0304(18) 0.064(3) -0.0024(17) 0.0212(19) 0.0029(15)
C3 0.034(4) 0.042(4) 0.083(6) -0.004(5) 0.029(4) -0.009(3)
C3A 0.038(4) 0.060(5) 0.074(6) -0.025(5) -0.006(4) 0.011(4)
C4 0.051(5) 0.050(5) 0.063(6) 0.004(4) 0.038(4) -0.004(4)
C4A 0.034(5) 0.057(6) 0.130(10) -0.037(7) 0.007(6) 0.022(4)
C5 0.0275(18) 0.0351(19) 0.065(3) -0.0066(17) 0.0136(17) 0.0045(15)
C6 0.051(6) 0.055(6) 0.089(8) -0.021(5) 0.003(5) -0.001(5)
C6A 0.022(4) 0.042(4) 0.084(6) -0.025(4) 0.019(4) -0.006(3)
C7 0.039(5) 0.052(6) 0.103(8) -0.033(6) -0.006(5) 0.020(4)
C7A 0.024(4) 0.048(5) 0.069(6) 0.000(4) 0.017(4) 0.001(3)
C8 0.0297(19) 0.043(2) 0.056(2) 0.0023(17) 0.0111(16) 0.0039(15)
C9 0.034(2) 0.037(2) 0.072(3) -0.0063(19) 0.0169(18) -0.0003(15)
C10 0.029(2) 0.047(2) 0.074(3) -0.005(2) 0.0167(18) 0.0055(16)
C11 0.056(3) 0.070(3) 0.112(4) -0.046(3) 0.012(3) -0.011(2)
C12 0.065(4) 0.120(5) 0.125(6) -0.037(4) -0.020(4) 0.031(3)
C13 0.104(6) 0.220(9) 0.096(5) -0.046(6) -0.017(4) 0.043(5)

loop_
_atom_type_symbol
_atom_type_description
_atom_type_scat_dispersion_real
_atom_type_scat_dispersion_imag
_atom_type_scat_source
C C 0.0033 0.0016 'International Tables Vol C Tables 4.2.6.8 and 6.1.1.4'
H H 0.0000 0.0000 'International Tables Vol C Tables 4.2.6.8 and 6.1.1.4'
N N 0.0061 0.0033 'International Tables Vol C Tables 4.2.6.8 and 6.1.1.4'
O O 0.0106 0.0060 'International Tables Vol C Tables 4.2.6.8 and 6.1.1.4'

loop_
_geom_angle_atom_site_label_1
_geom_angle_atom_site_label_2
_geom_angle_atom_site_label_3
_geom_angle
_geom_angle_site_symmetry_1
_geom_angle_site_symmetry_3
C2S O1S C1S 112.5(5) . .
O1S C1S H1SA 108.1 . .
O1S C1S H1SB 108.1 . .
C1S C1S O1S 116.6(5) 2_657 .
C1S C1S H1SA 108.1 2_657 .
C1S C1S H1SB 108.1 2_657 .
H1SA C1S H1SB 107.3 . .
O1S C2S H2SA 109.0 . .
O1S C2S H2SB 109.0 . .
C2S C2S O1S 113.0(6) 2_657 .
C2S C2S H2SA 109.0 2_657 .
C2S C2S H2SB 109.0 2_657 .
H2SA C2S H2SB 107.8 . .
C5 N1 H1 115.6 . .
C8 N1 H1 115.6 . .
C8 N1 C5 128.7(3) . .
C9 N2 C8 112.7(3) . .
C9 N3 C10 113.6(3) . .
C8 N4 C10 114.1(3) . .
C9 N5 H5 118.3 . .
C9 N5 C11 123.4(3) . .
C11 N5 H5 118.3 . .
C10 N6 H6A 118.6 . .
C10 N6 H6B 119.2 . .
C10 N6 C14 122.8(4) . .
C10 N6 C14A 121.5(5) . .
C14 N6 H6A 118.6 . .
C14A N6 H6B 119.2 . .
C1 C1 C2 122.5(2) 5_656 .
C1 C1 C2 122.5(2) 5_656 6
C2 C1 C2 114.9(4) 6 .
C3 C2 C1 121.6(4) . .
C3 C2 C7A 116.0(5) . .
C3A C2 C1 117.0(5) . .
C7 C2 C1 123.6(5) . .
C7 C2 C3A 119.4(5) . .
C7A C2 C1 122.4(4) . .
C2 C3 H3 117.6 . .
C4 C3 C2 124.8(6) . .
C4 C3 H3 117.6 . .
C2 C3A H3A 122.3 . .
C4A C3A C2 115.5(7) . .
C4A C3A H3A 122.3 . .
C3 C4 H4 120.8 . .
C3 C4 C5 118.4(6) . .
C5 C4 H4 120.8 . .
C3A C4A H4A 117.5 . .
C5 C4A C3A 125.1(7) . .
C5 C4A H4A 117.5 . .
N1 C5 C6A 114.9(4) . .
C4 C5 N1 125.1(4) . .
C4 C5 C6A 119.8(5) . .
C4A C5 N1 124.6(4) . .
C4A C5 C6 114.7(6) . .
C6 C5 N1 120.7(5) . .
C5 C6 H6 118.6 . .
C5 C6 C7 122.7(8) . .
C7 C6 H6 118.6 . .
C5 C6A H6AA 120.0 . .
C7A C6A C5 119.9(6) . .
C7A C6A H6AA 120.0 . .
C2 C7 C6 122.3(8) . .
C2 C7 H7 118.9 . .
C6 C7 H7 118.9 . .
C2 C7A H7A 119.6 . .
C6A C7A C2 120.7(6) . .
C6A C7A H7A 119.6 . .
N1 C8 N2 114.2(3) . .
N4 C8 N1 119.5(3) . .
N4 C8 N2 126.3(3) . .
N2 C9 N5 116.9(3) . .
N3 C9 N2 127.4(3) . .
N3 C9 N5 115.7(3) . .
N3 C10 N4 125.8(3) . .
N6 C10 N3 116.5(3) . .
N6 C10 N4 117.7(3) . .
N5 C11 H11A 109.2 . .
N5 C11 H11B 109.2 . .
H11A C11 H11B 107.9 . .
C12 C11 N5 112.2(4) . .
C12 C11 H11A 109.2 . .
C12 C11 H11B 109.2 . .
C13 C12 C11 174.3(7) . .
C12 C13 H13 180.0 . .
N6 C14 H14A 108.4 . .
N6 C14 H14B 108.4 . .
H14A C14 H14B 107.5 . .
C15 C14 N6 115.4(9) . .
C15 C14 H14A 108.4 . .
C15 C14 H14B 108.4 . .
C16 C15 C14 151.6(17) . .
C15 C16 H16 180.0 . .
N6 C14A H14C 108.0 . .
N6 C14A H14D 108.0 . .
H14C C14A H14D 107.2 . .
C15A C14A N6 117.2(9) . .
C15A C14A H14C 108.0 . .
C15A C14A H14D 108.0 . .
C16A C15A C14A 157(2) . .
C15A C16A H16A 180.0 . .

loop_
_geom_bond_atom_site_label_1
_geom_bond_atom_site_label_2
_geom_bond_distance
_geom_bond_site_symmetry_2
O1S C1S 1.447(7) .
O1S C2S 1.419(8) .
C1S C1S 1.340(13) 2_657
C1S H1SA 0.9900 .
C1S H1SB 0.9900 .
C2S C2S 1.412(14) 2_657
C2S H2SA 0.9900 .
C2S H2SB 0.9900 .
N1 H1 0.8800 .
N1 C5 1.398(4) .
N1 C8 1.356(4) .
N2 C8 1.359(5) .
N2 C9 1.341(4) .
N3 C9 1.324(4) .
N3 C10 1.345(5) .
N4 C8 1.326(4) .
N4 C10 1.347(4) .
N5 H5 0.8800 .
N5 C9 1.358(5) .
N5 C11 1.461(5) .
N6 H6A 0.8800 .
N6 H6B 0.8800 .
N6 C10 1.321(5) .
N6 C14 1.490(9) .
N6 C14A 1.425(10) .
C1 C1 1.351(10) 5_656
C1 C2 1.498(4) .
C1 C2 1.498(4) 6
C2 C3 1.385(8) .
C2 C3A 1.411(9) .
C2 C7 1.317(9) .
C2 C7A 1.393(8) .
C3 H3 0.9500 .
C3 C4 1.362(10) .
C3A H3A 0.9500 .
C3A C4A 1.409(11) .
C4 H4 0.9500 .
C4 C5 1.365(9) .
C4A H4A 0.9500 .
C4A C5 1.356(11) .
C5 C6 1.359(10) .
C5 C6A 1.400(8) .
C6 H6 0.9500 .
C6 C7 1.364(11) .
C6A H6AA 0.9500 .
C6A C7A 1.392(10) .
C7 H7 0.9500 .
C7A H7A 0.9500 .
C11 H11A 0.9900 .
C11 H11B 0.9900 .
C11 C12 1.408(7) .
C12 C13 1.236(9) .
C13 H13 0.9500 .
C14 H14A 0.9900 .
C14 H14B 0.9900 .
C14 C15 1.375(9) .
C15 C16 1.267(12) .
C16 H16 0.9500 .
C14A H14C 0.9900 .
C14A H14D 0.9900 .
C14A C15A 1.368(10) .
C15A C16A 1.250(12) .
C16A H16A 0.9500 .

loop_
_geom_torsion_atom_site_label_1
_geom_torsion_atom_site_label_2
_geom_torsion_atom_site_label_3
_geom_torsion_atom_site_label_4
_geom_torsion
_geom_torsion_site_symmetry_1
_geom_torsion_site_symmetry_4
C1S O1S C2S C2S 48.8(13) . 2_657
C2S O1S C1S C1S -42.9(13) . 2_657
N1 C5 C6 C7 -174.8(9) . .
N1 C5 C6A C7A -177.8(7) . .
N6 C14 C15 C16 -56(4) . .
N6 C14A C15A C16A -93(5) . .
C1 C1 C2 C3 129.5(8) 5_656 .
C1 C1 C2 C3A 73.9(9) 5_656 .
C1 C1 C2 C7 -109.9(9) 5_656 .
C1 C1 C2 C7A -53.0(9) 5_656 .
C1 C2 C3 C4 -179.1(8) . .
C1 C2 C3A C4A 176.5(8) . .
C1 C2 C7 C6 -178.9(9) . .
C1 C2 C7A C6A -179.7(7) . .
C2 C1 C2 C3 -53.6(8) 6 .
C2 C1 C2 C3A -109.2(6) 6 .
C2 C1 C2 C7 67.0(8) 6 .
C2 C1 C2 C7A 123.8(6) 6 .
C2 C3 C4 C5 0.7(15) . .
C2 C3A C4A C5 5.2(17) . .
C3 C2 C7A C6A -2.1(12) . .
C3 C4 C5 N1 179.4(7) . .
C3 C4 C5 C6A -5.9(12) . .
C3A C2 C7 C6 -2.8(15) . .
C3A C4A C5 N1 171.7(9) . .
C3A C4A C5 C6 -7.3(16) . .
C4 C5 C6A C7A 7.0(13) . .
C4A C5 C6 C7 4.3(15) . .
C5 N1 C8 N2 -179.9(3) . .
C5 N1 C8 N4 1.0(6) . .
C5 C6 C7 C2 0.6(18) . .
C5 C6A C7A C2 -2.8(14) . .
C7 C2 C3A C4A 0.1(13) . .
C7A C2 C3 C4 3.3(13) . .
C8 N1 C5 C4 -21.0(8) . .
C8 N1 C5 C4A 36.5(9) . .
C8 N1 C5 C6 -144.6(7) . .
C8 N1 C5 C6A 164.1(6) . .
C8 N2 C9 N3 -2.4(6) . .
C8 N2 C9 N5 177.4(3) . .
C8 N4 C10 N3 -0.3(6) . .
C8 N4 C10 N6 179.4(4) . .
C9 N2 C8 N1 -179.5(3) . .
C9 N2 C8 N4 -0.4(5) . .
C9 N3 C10 N4 -1.9(6) . .
C9 N3 C10 N6 178.4(4) . .
C9 N5 C11 C12 -128.6(5) . .
C10 N3 C9 N2 3.5(6) . .
C10 N3 C9 N5 -176.3(3) . .
C10 N4 C8 N1 -179.4(3) . .
C10 N4 C8 N2 1.6(6) . .
C10 N6 C14 C15 -167.7(9) . .
C10 N6 C14A C15A 166.8(9) . .
C11 N5 C9 N2 -11.5(6) . .
C11 N5 C9 N3 168.3(4) . .
C14 N6 C10 N3 163.7(5) . .
C14 N6 C10 N4 -16.1(7) . .
C14A N6 C10 N3 -170.7(6) . .
C14A N6 C10 N4 9.6(8) . .

loop_
_smtbx_masks_void_nr
_smtbx_masks_void_average_x
_smtbx_masks_void_average_y
_smtbx_masks_void_average_z
_smtbx_masks_void_volume
_smtbx_masks_void_count_electrons
1 -0.581 0.000 -0.178 625.5 157.3
2 -0.915 0.250 0.500 165.0 54.2
3 -0.887 0.500 -0.420 625.5 157.3
4 -0.385 0.750 0.500 165.0 54.2
